data_1521933
loop_
_publ_author_name
'Skakle, J.M.S.'
'Coats, A.M.'
'Marr, J.'

_publ_section_title
;
 The crystal structures of Ba2 R2/3 V2 O8 (R = La, Nd) and Sr2 La2/3 V2
 O8; palmierite derivatives
;
_journal_name_full 'Journal of Materials Science'
_journal_page_first 3251
_journal_page_last 3256
_journal_volume 35
_journal_year 2000
_chemical_formula_sum 'La0.667 O8 Sr2 V2'
_chemical_name_systematic 'Sr2 La0.667 V2 O8'
_space_group_IT_number 166
_symmetry_space_group_name_Hall '-R 3 2"'
_symmetry_space_group_name_H-M 'R -3 m :H'
_cell_angle_alpha 90
_cell_angle_beta 90
_cell_angle_gamma 120
_cell_formula_units_Z 3
_cell_length_a 5.6295
_cell_length_b 5.6295
_cell_length_c 19.9534
_cell_volume 547.630
_citation_journal_id_ASTM JMTSAS
_cod_data_source_file Skakle_JMTSAS_2000_1581.cif
_cod_data_source_block La0.667O8Sr2V2
_cod_original_cell_volume 547.6299
_cod_database_code 1521933

loop_
_symmetry_equiv_pos_as_xyz
x,y,z
-y,x-y,z
-x+y,-x,z
y,x,-z
-x,-x+y,-z
x-y,-y,-z
-x,-y,-z
y,-x+y,-z
x-y,x,-z
-y,-x,z
x,x-y,z
-x+y,y,z
x+2/3,y+1/3,z+1/3
-y+2/3,x-y+1/3,z+1/3
-x+y+2/3,-x+1/3,z+1/3
y+2/3,x+1/3,-z+1/3
-x+2/3,-x+y+1/3,-z+1/3
x-y+2/3,-y+1/3,-z+1/3
-x+2/3,-y+1/3,-z+1/3
y+2/3,-x+y+1/3,-z+1/3
x-y+2/3,x+1/3,-z+1/3
-y+2/3,-x+1/3,z+1/3
x+2/3,x-y+1/3,z+1/3
-x+y+2/3,y+1/3,z+1/3
x+1/3,y+2/3,z+2/3
-y+1/3,x-y+2/3,z+2/3
-x+y+1/3,-x+2/3,z+2/3
y+1/3,x+2/3,-z+2/3
-x+1/3,-x+y+2/3,-z+2/3
x-y+1/3,-y+2/3,-z+2/3
-x+1/3,-y+2/3,-z+2/3
y+1/3,-x+y+2/3,-z+2/3
x-y+1/3,x+2/3,-z+2/3
-y+1/3,-x+2/3,z+2/3
x+1/3,x-y+2/3,z+2/3
-x+y+1/3,y+2/3,z+2/3

loop_
_atom_site_label
_atom_site_type_symbol
_atom_site_fract_x
_atom_site_fract_y
_atom_site_fract_z
_atom_site_occupancy
_atom_site_U_iso_or_equiv
O2 O-2 0.162 0.838 0.5767 1 0.0
O1 O-2 0 0 0.31 1 0.0
La1 La+3 0 0 0.19821 0.3333 0.0
V1 V+5 0 0 0.4027 1 0.0
Sr1 Sr+2 0 0 0 1 0.0
Sr2 Sr+2 0 0 0.19821 0.5 0.0
